data_1545363
loop_
_publ_author_name
'S\/orensen, Mikkel A.'
'Weihe, H\/ogni'
'Vinum, Morten G.'
'Mortensen, Jesper S.'
'Doerrer, Linda H.'
'Bendix, Jesper'

_publ_section_title
;
 Imposing high-symmetry and tuneable geometry on lanthanide centres with
 chelating Pt and Pd metalloligands
;
_journal_issue 5
_journal_name_full 'Chem. Sci.'
_journal_page_first 3566
_journal_paper_doi 10.1039/C7SC00135E
_journal_volume 8
_journal_year 2017
_chemical_formula_moiety 'C16 H24 Gd O8 Pd2 S8, C24 H20 P'
_chemical_formula_sum 'C40 H44 Gd O8 P Pd2 S8'
_chemical_formula_weight 1310.38
_space_group_crystal_system tetragonal
_space_group_IT_number 85
_space_group_name_Hall '-P 4a'
_space_group_name_H-M_alt 'P 4/n'
_symmetry_Int_Tables_number 85
_symmetry_space_group_name_Hall '-P 4a'
_symmetry_space_group_name_H-M 'P 4/n :2'
_atom_sites_solution_primary iterative
_audit_creation_date 2017-01-05
_audit_creation_method
;
Olex2 1.2
(compiled 2016.02.19 svn.r3266 for OlexSys, GUI svn.r5155)
;
_audit_update_record
;
2017-01-09 deposited with the CCDC.
2017-02-28 downloaded from the CCDC.
;
_cell_angle_alpha 90
_cell_angle_beta 90
_cell_angle_gamma 90
_cell_formula_units_Z 2
_cell_length_a 12.8122(7)
_cell_length_b 12.8122(7)
_cell_length_c 15.3823(7)
_cell_measurement_reflns_used 7295
_cell_measurement_temperature 295
_cell_measurement_theta_max 27.95
_cell_measurement_theta_min 2.25
_cell_volume 2525.0(2)
_computing_cell_refinement 'SAINT v8.37A (Bruker, 2015)'
_computing_data_reduction 'SAINT v8.37A (Bruker, 2015)'
_computing_molecular_graphics 'Olex2 (Dolomanov et al., 2009)'
_computing_publication_material 'Olex2 (Dolomanov et al., 2009)'
_computing_structure_refinement 'olex2.refine (Bourhis et al., 2015)'
_computing_structure_solution 'olex2.solve (Bourhis et al., 2015)'
_diffrn_ambient_temperature 295
_diffrn_measured_fraction_theta_full 0.9993
_diffrn_measured_fraction_theta_max 0.9993
_diffrn_measurement_device_type 'Bruker APEX-II CCD'
_diffrn_measurement_method '\f and \w scans'
_diffrn_radiation_type 'Mo K\a'
_diffrn_radiation_wavelength 0.71073
_diffrn_reflns_av_R_equivalents 0.0409
_diffrn_reflns_av_unetI/netI 0.0268
_diffrn_reflns_limit_h_max 16
_diffrn_reflns_limit_h_min -15
_diffrn_reflns_limit_k_max 16
_diffrn_reflns_limit_k_min -16
_diffrn_reflns_limit_l_max 19
_diffrn_reflns_limit_l_min -20
_diffrn_reflns_number 22499
_diffrn_reflns_theta_full 27.8722
_diffrn_reflns_theta_max 27.87
_diffrn_reflns_theta_min 2.25
_diffrn_standards_number 0
_exptl_absorpt_coefficient_mu 2.411
_exptl_absorpt_correction_T_max 0.7456
_exptl_absorpt_correction_T_min 0.6658
_exptl_absorpt_correction_type multi-scan
_exptl_absorpt_process_details
;
SADABS-2014/5 (Bruker,2014/5) was used for absorption correction.
wR2(int) was 0.0592 before and 0.0500 after correction.
The Ratio of minimum to maximum transmission is 0.8930.
The \l/2 correction factor is Not present.
;
_exptl_crystal_colour 'clear dark yellow'
_exptl_crystal_colour_lustre clear
_exptl_crystal_colour_modifier dark
_exptl_crystal_colour_primary yellow
_exptl_crystal_density_diffrn 1.7234
_exptl_crystal_description plate
_exptl_crystal_F_000 1294
_exptl_crystal_size_max 0.195
_exptl_crystal_size_mid 0.195
_exptl_crystal_size_min 0.14
_refine_diff_density_max 1.8706
_refine_diff_density_min -1.1886
_refine_diff_density_rms 0.1631
_refine_ls_d_res_high 0.7601
_refine_ls_d_res_low 9.0596
_refine_ls_goodness_of_fit_ref 1.0199
_refine_ls_hydrogen_treatment mixed
_refine_ls_matrix_type full
_refine_ls_number_constraints 18
_refine_ls_number_parameters 139
_refine_ls_number_reflns 3023
_refine_ls_number_restraints 0
_refine_ls_restrained_S_all 1.0199
_refine_ls_R_factor_all 0.0577
_refine_ls_R_factor_gt 0.0399
_refine_ls_shift/su_max 0.0000
_refine_ls_shift/su_mean 0.0000
_refine_ls_structure_factor_coef Fsqd
_refine_ls_weighting_details 'w=1/[\s^2^(Fo^2^)+(0.0362P)^2^+10.4827P] where P=(Fo^2^+2Fc^2^)/3'
_refine_ls_weighting_scheme calc
_refine_ls_wR_factor_gt 0.0915
_refine_ls_wR_factor_ref 0.1008
_reflns_Friedel_coverage 0.0
_reflns_limit_h_max 16
_reflns_limit_h_min 0
_reflns_limit_k_max 16
_reflns_limit_k_min 0
_reflns_limit_l_max 20
_reflns_limit_l_min 0
_reflns_number_gt 2356
_reflns_number_total 3023
_reflns_threshold_expression I>=2u(I)
_cod_data_source_file c7sc00135e2.cif
_cod_data_source_block 2Gd-Pd-RT
_cod_depositor_comments 'Adding full bibliography for 1545338--1545364.cif.'
_cod_database_code 1545363
_olex2_refinement_description
;
1. Fixed Uiso
 At 1.2 times of:
  All C(H) groups
 At 1.5 times of:
  All C(H,H,H) groups
2.a Aromatic/amide H refined with riding coordinates:
 C6(H6), C10(H10), C8(H8), C7(H7), C9(H9)
2.b Idealised Me refined as rotating group:
 C2(H2a,H2b,H2c), C4(H4a,H4b,H4c)
;
_olex2_submission_special_instructions 'No special instructions were received'

loop_
_space_group_symop_id
_space_group_symop_operation_xyz
1 x,y,z
2 -y+1/2,x,z
3 y,-x+1/2,z
4 -x+1/2,-y+1/2,z
5 -x,-y,-z
6 y-1/2,-x,-z
7 -y,x-1/2,-z
8 x-1/2,y-1/2,-z

loop_
_atom_site_label
_atom_site_type_symbol
_atom_site_fract_x
_atom_site_fract_y
_atom_site_fract_z
_atom_site_U_iso_or_equiv
_atom_site_adp_type
_atom_site_occupancy
_atom_site_site_symmetry_order
_atom_site_refinement_flags_posn
_atom_site_refinement_flags_adp
_atom_site_refinement_flags_occupancy
_atom_site_disorder_group
Gd1 Gd 0.25 0.25 0.13434(2) 0.02763(12) Uani 1.000000 4 S T P .
Pd2 Pd 0.25 0.25 0.37468(4) 0.03829(19) Uani 1.000000 4 S T P .
Pd1 Pd 0.25 0.25 -0.10208(5) 0.0421(2) Uani 1.000000 4 S T P .
S2 S 0.40270(13) 0.34890(14) 0.37386(9) 0.0582(4) Uani 1.000000 1 . . . 1
S1 S 0.28925(18) 0.42686(14) -0.10228(10) 0.0742(5) Uani 1.000000 1 . . . 1
O1 O 0.3391(3) 0.3843(3) 0.0570(2) 0.0605(11) Uani 1.000000 1 . . . 1
O2 O 0.4051(3) 0.2791(3) 0.2152(2) 0.0562(10) Uani 1.000000 1 . . . 1
C1 C 0.3287(4) 0.4516(4) -0.0005(4) 0.0451(12) Uani 1.000000 1 . . . .
C3 C 0.4454(4) 0.3377(4) 0.2704(3) 0.0431(12) Uani 1.000000 1 . . . .
C2 C 0.3620(6) 0.5619(5) 0.0207(5) 0.0712(19) Uani 1.000000 1 . . . .
H2a H 0.4362(8) 0.5638(8) 0.029(3) 0.107(3) Uiso 1.000000 1 GR . . .
H2b H 0.344(3) 0.6073(8) -0.0265(15) 0.107(3) Uiso 1.000000 1 GR . . .
H2c H 0.327(3) 0.5847(14) 0.0727(18) 0.107(3) Uiso 1.000000 1 GR . . .
C4 C 0.5443(5) 0.3921(6) 0.2460(4) 0.0648(18) Uani 1.000000 1 . . . .
H4a H 0.5292(7) 0.446(3) 0.205(2) 0.097(3) Uiso 1.000000 1 GR . . .
H4b H 0.576(2) 0.422(3) 0.2969(6) 0.097(3) Uiso 1.000000 1 GR . . .
H4c H 0.5917(15) 0.3429(10) 0.220(3) 0.097(3) Uiso 1.000000 1 GR . . .
P1 P 0.25 0.75 0.5 0.0422(6) Uani 1.000000 4 S T P .
C5 C 0.3621(4) 0.7384(4) 0.4320(3) 0.0468(12) Uani 1.000000 1 . . . .
C6 C 0.4545(5) 0.7885(5) 0.4526(4) 0.0603(16) Uani 1.000000 1 . . . .
H6 H 0.4585(5) 0.8301(5) 0.5020(4) 0.0724(19) Uiso 1.000000 1 R . . .
C10 C 0.3568(6) 0.6767(6) 0.3580(4) 0.0661(17) Uani 1.000000 1 . . . .
H10 H 0.2955(6) 0.6414(6) 0.3443(4) 0.079(2) Uiso 1.000000 1 R . . .
C8 C 0.5329(7) 0.7174(8) 0.3261(5) 0.092(3) Uani 1.000000 1 . . . .
H8 H 0.5907(7) 0.7109(8) 0.2900(5) 0.110(3) Uiso 1.000000 1 R . . .
C7 C 0.5405(5) 0.7769(7) 0.3998(5) 0.082(2) Uani 1.000000 1 . . . .
H7 H 0.6032(5) 0.8091(7) 0.4141(5) 0.098(3) Uiso 1.000000 1 R . . .
C9 C 0.4435(7) 0.6679(7) 0.3045(5) 0.084(2) Uani 1.000000 1 . . . .
H9 H 0.4401(7) 0.6280(7) 0.2541(5) 0.101(3) Uiso 1.000000 1 R . . .

loop_
_atom_site_aniso_label
_atom_site_aniso_U_11
_atom_site_aniso_U_22
_atom_site_aniso_U_33
_atom_site_aniso_U_12
_atom_site_aniso_U_13
_atom_site_aniso_U_23
Gd1 0.03063(16) 0.03063(16) 0.0216(2) -0.000000 -0.000000 0.000000
Pd2 0.0452(3) 0.0452(3) 0.0245(3) -0.000000 -0.000000 0.000000
Pd1 0.0506(3) 0.0506(3) 0.0252(3) -0.000000 -0.000000 0.000000
S2 0.0617(9) 0.0765(11) 0.0364(7) -0.0184(8) -0.0094(6) -0.0049(7)
S1 0.1185(16) 0.0615(10) 0.0425(8) -0.0198(10) -0.0073(9) 0.0205(7)
O1 0.078(3) 0.059(3) 0.045(2) -0.016(2) 0.005(2) 0.0097(19)
O2 0.049(2) 0.076(3) 0.044(2) -0.009(2) -0.0066(18) -0.002(2)
C1 0.047(3) 0.042(3) 0.046(3) -0.004(2) 0.005(2) 0.011(2)
C3 0.040(3) 0.050(3) 0.039(3) -0.010(2) -0.010(2) 0.004(2)
C2 0.085(5) 0.043(3) 0.086(5) -0.015(3) -0.004(4) 0.003(3)
C4 0.052(4) 0.080(5) 0.063(4) -0.023(3) -0.002(3) 0.004(3)
P1 0.0433(9) 0.0433(9) 0.0399(13) -0.000000 -0.000000 0.000000
C5 0.045(3) 0.053(3) 0.042(3) 0.005(2) 0.003(2) 0.006(2)
C6 0.052(3) 0.075(4) 0.054(3) -0.001(3) 0.002(3) 0.018(3)
C10 0.074(4) 0.068(4) 0.056(4) 0.011(3) 0.010(3) -0.005(3)
C8 0.073(5) 0.136(8) 0.067(5) 0.040(5) 0.025(4) 0.048(5)
C7 0.048(4) 0.121(7) 0.076(5) 0.005(4) 0.005(3) 0.042(5)
C9 0.099(6) 0.095(6) 0.057(4) 0.038(5) 0.015(4) 0.002(4)

loop_
_atom_type_symbol
_atom_type_scat_dispersion_real
_atom_type_scat_dispersion_imag
_atom_type_scat_Cromer_Mann_a1
_atom_type_scat_Cromer_Mann_a2
_atom_type_scat_Cromer_Mann_a3
_atom_type_scat_Cromer_Mann_a4
_atom_type_scat_Cromer_Mann_b1
_atom_type_scat_Cromer_Mann_b2
_atom_type_scat_Cromer_Mann_b3
_atom_type_scat_Cromer_Mann_b4
_atom_type_scat_Cromer_Mann_c
_atom_type_scat_source
_atom_type_scat_dispersion_source
C 0.00347 0.00161 2.31000 1.02000 1.58860 0.86500 20.84390 10.20750 0.56870 51.65120 0.215599998832 'International Tables Volume C Table 6.1.1.4 (pp. 500-502)' 'Henke, Gullikson and Davis, At. Data and Nucl. Data Tables, 1993, 54, 2'
H 0.00000 0.00000 0.49300 0.32291 0.14019 0.04081 10.51090 26.12570 3.14236 57.79970 0.0030380000826 'International Tables Volume C Table 6.1.1.4 (pp. 500-502)' 'Henke, Gullikson and Davis, At. Data and Nucl. Data Tables, 1993, 54, 2'
O 0.01158 0.00611 3.04850 2.28680 1.54630 0.86700 13.27710 5.70110 0.32390 32.90890 0.250800013542 'International Tables Volume C Table 6.1.1.4 (pp. 500-502)' 'Henke, Gullikson and Davis, At. Data and Nucl. Data Tables, 1993, 54, 2'
P 0.10434 0.09671 6.43450 4.17910 1.78000 1.49080 1.90670 27.15700 0.52600 68.16450 1.11489999294 'International Tables Volume C Table 6.1.1.4 (pp. 500-502)' 'Henke, Gullikson and Davis, At. Data and Nucl. Data Tables, 1993, 54, 2'
S 0.12424 0.12443 6.90530 5.20340 1.43790 1.58630 1.46790 22.21510 0.25360 56.17200 0.866900026798 'International Tables Volume C Table 6.1.1.4 (pp. 500-502)' 'Henke, Gullikson and Davis, At. Data and Nucl. Data Tables, 1993, 54, 2'
Gd 0.10424 4.27310 25.07090 19.07980 13.85180 3.54545 2.25341 0.18195 12.93310 101.39800 2.41960000992 'International Tables Volume C Table 6.1.1.4 (pp. 500-502)' 'Henke, Gullikson and Davis, At. Data and Nucl. Data Tables, 1993, 54, 2'
Pd -0.98845 1.01473 19.33190 15.50170 5.29537 0.60584 0.69866 7.98929 25.20520 76.89860 5.26593017578 'International Tables Volume C Table 6.1.1.4 (pp. 500-502)' 'Henke, Gullikson and Davis, At. Data and Nucl. Data Tables, 1993, 54, 2'

loop_
_geom_angle_atom_site_label_1
_geom_angle_atom_site_label_2
_geom_angle_atom_site_label_3
_geom_angle
_geom_angle_site_symmetry_1
_geom_angle_site_symmetry_3
O1 Gd1 O1 120.07(19) . 4
O1 Gd1 O1 75.55(9) 3 .
O1 Gd1 O1 75.55(9) 3 4
O1 Gd1 O1 75.55(9) 2 4
O1 Gd1 O1 75.55(9) 2 .
O1 Gd1 O1 120.07(19) 3 2
O2 Gd1 O1 142.26(16) . 2
O2 Gd1 O1 75.38(14) 3 3
O2 Gd1 O1 142.26(16) 3 .
O2 Gd1 O1 74.51(14) 2 .
O2 Gd1 O1 75.38(14) . .
O2 Gd1 O1 140.91(16) 2 3
O2 Gd1 O1 142.26(16) 2 4
O2 Gd1 O1 75.38(14) 4 4
O2 Gd1 O1 75.38(14) 2 2
O2 Gd1 O1 140.91(16) 4 .
O2 Gd1 O1 74.51(14) 3 4
O2 Gd1 O1 74.51(14) 4 2
O2 Gd1 O1 140.91(16) 3 2
O2 Gd1 O1 142.26(16) 4 3
O2 Gd1 O1 140.91(16) . 4
O2 Gd1 O1 74.51(14) . 3
O2 Gd1 O2 74.05(9) 2 .
O2 Gd1 O2 116.76(19) . 4
O2 Gd1 O2 74.05(9) 3 .
O2 Gd1 O2 116.76(19) 3 2
O2 Gd1 O2 74.05(9) 3 4
O2 Gd1 O2 74.05(9) 2 4
S2 Pd2 S2 179.38(8) . 4
S2 Pd2 S2 89.998(17) 3 .
S2 Pd2 S2 89.998(17) 3 4
S2 Pd2 S2 89.998(17) 2 4
S2 Pd2 S2 89.998(17) 2 .
S2 Pd2 S2 179.38(8) 3 2
S1 Pd1 S1 179.84(9) . 4
S1 Pd1 S1 90.000(13) 3 .
S1 Pd1 S1 90.000(13) 3 4
S1 Pd1 S1 90.000(13) 2 4
S1 Pd1 S1 179.84(9) 3 2
S1 Pd1 S1 90.000(13) 2 .
C3 S2 Pd2 103.35(18) . 4
C1 S1 Pd1 104.40(19) . 4
C1 O1 Gd1 143.6(4) . 4
C3 O2 Gd1 143.1(4) . 4
O1 C1 S1 124.5(4) . .
O2 C3 S2 124.0(4) . .
H2a C2 C1 109.5 . .
H2b C2 C1 109.5 . .
H2b C2 H2a 109.5 . .
H2c C2 C1 109.5 . .
H2c C2 H2a 109.5 . .
H2c C2 H2b 109.5 . .
H4a C4 C3 109.5 . .
H4b C4 C3 109.5 . .
H4b C4 H4a 109.5 . .
H4c C4 C3 109.5 . .
H4c C4 H4a 109.5 . .
H4c C4 H4b 109.5 . .
C5 P1 C5 108.1(3) . 4_565
C5 P1 C5 108.1(3) 7_666 6_566
C5 P1 C5 110.15(17) 7_666 .
C5 P1 C5 110.15(17) 6_566 4_565
C5 P1 C5 110.15(17) 6_566 .
C5 P1 C5 110.15(17) 7_666 4_565
C6 C5 P1 121.0(5) . 4_565
C10 C5 P1 119.3(5) . 4_565
C10 C5 C6 119.6(6) . .
H6 C6 C5 120.0(4) . .
C7 C6 C5 120.0(7) . .
C7 C6 H6 120.0(5) . .
H10 C10 C5 120.2(4) . .
C9 C10 C5 119.6(7) . .
C9 C10 H10 120.2(5) . .
C7 C8 H8 119.1(5) . .
C9 C8 H8 119.1(5) . .
C9 C8 C7 121.7(7) . .
C8 C7 C6 119.4(7) . .
H7 C7 C6 120.3(5) . .
H7 C7 C8 120.3(5) . .
C8 C9 C10 119.7(8) . .
H9 C9 C10 120.2(5) . .
H9 C9 C8 120.2(5) . .

loop_
_geom_bond_atom_site_label_1
_geom_bond_atom_site_label_2
_geom_bond_distance
_geom_bond_site_symmetry_2
Gd1 O1 2.383(4) 4
Gd1 O1 2.383(4) 3
Gd1 O1 2.383(4) 2
Gd1 O1 2.383(4) .
Gd1 O2 2.374(4) 4
Gd1 O2 2.374(4) 3
Gd1 O2 2.374(4) .
Gd1 O2 2.374(4) 2
Pd2 S2 2.3310(16) 4
Pd2 S2 2.3310(16) 3
Pd2 S2 2.3310(16) .
Pd2 S2 2.3310(16) 2
Pd1 S1 2.3210(17) 4
Pd1 S1 2.3210(17) 2
Pd1 S1 2.3210(17) 3
Pd1 S1 2.3210(17) .
S2 C3 1.689(5) .
S1 C1 1.675(6) .
O1 C1 1.242(6) .
O2 C3 1.245(6) .
C1 C2 1.513(8) .
C3 C4 1.494(8) .
C2 H2a 0.9600 .
C2 H2b 0.9600 .
C2 H2c 0.9600 .
C4 H4a 0.9600 .
C4 H4b 0.9600 .
C4 H4c 0.9600 .
P1 C5 1.783(5) 4_565
P1 C5 1.783(5) 6_566
P1 C5 1.783(5) 7_666
P1 C5 1.783(5) .
C5 C6 1.384(8) .
C5 C10 1.387(8) .
C6 H6 0.9300 .
C6 C7 1.376(9) .
C10 H10 0.9300 .
C10 C9 1.387(10) .
C8 H8 0.9300 .
C8 C7 1.370(12) .
C8 C9 1.351(12) .
C7 H7 0.9300 .
C9 H9 0.9300 .
